data_7062388
loop_
_publ_author_name
'Zheng, Zihang'
'Ju, Zhengkun'
'Ma, Shuang'
'Liu, Zhiqi'
'Xiang, Wenxin'
'Chen, Jinqiu'
'Yang, Bo'
'Mu, Zifeng'
'Zhang, Jing'
'Li, Pan'
'Sheng, Peng'

_publ_section_title
;
 Napthalene diimide derivative based organic cocrystal frameworks as
 cathode electrodes for stable lithium batteries
;
_journal_issue 16
_journal_name_full 'New Journal of Chemistry'
_journal_page_first 7476
_journal_page_last 7480
_journal_paper_doi 10.1039/D3NJ00698K
_journal_volume 47
_journal_year 2023
_chemical_formula_moiety 'C20 H18 N2 O4, C24 H12'
_chemical_formula_sum 'C44 H30 N2 O4'
_chemical_formula_weight 650.70
_space_group_crystal_system triclinic
_space_group_IT_number 2
_space_group_name_Hall '-P 1'
_space_group_name_H-M_alt 'P -1'
_atom_sites_solution_hydrogens geom
_atom_sites_solution_primary iterative
_audit_creation_date 2021-12-23
_audit_creation_method
;
Olex2 1.5
(compiled 2021.12.09 svn.r5202d8cf for OlexSys, GUI svn.r6439)
;
_audit_update_record
;
2022-07-18 deposited with the CCDC.	2023-03-23 downloaded from the CCDC.
;
_cell_angle_alpha 86.191(5)
_cell_angle_beta 76.039(5)
_cell_angle_gamma 79.920(5)
_cell_formula_units_Z 1
_cell_length_a 7.5507(9)
_cell_length_b 10.0972(13)
_cell_length_c 10.5074(13)
_cell_measurement_reflns_used 2203
_cell_measurement_temperature 193.00
_cell_measurement_theta_max 26.958
_cell_measurement_theta_min 2.826
_cell_volume 765.18(17)
_computing_cell_refinement 'SAINT V8.40B (?, 2016)'
_computing_data_reduction 'SAINT V8.40B (?, 2016)'
_computing_molecular_graphics 'Olex2 1.5 (Dolomanov et al., 2009)'
_computing_publication_material 'Olex2 1.5 (Dolomanov et al., 2009)'
_computing_structure_refinement 'olex2.refine 1.5 (Bourhis et al., 2015)'
_computing_structure_solution 'olex2.solve 1.5 (Bourhis et al., 2015)'
_diffrn_ambient_temperature 193.00
_diffrn_measured_fraction_theta_full 0.994
_diffrn_measured_fraction_theta_max 0.990
_diffrn_measurement_device_type 'Bruker D8 VENTURE'
_diffrn_measurement_method '\f and \w scans'
_diffrn_radiation_type MoK\a
_diffrn_radiation_wavelength 0.71073
_diffrn_reflns_av_unetI/netI 0.1008
_diffrn_reflns_Laue_measured_fraction_full 0.994
_diffrn_reflns_Laue_measured_fraction_max 0.990
_diffrn_reflns_limit_h_max 9
_diffrn_reflns_limit_h_min -9
_diffrn_reflns_limit_k_max 13
_diffrn_reflns_limit_k_min -13
_diffrn_reflns_limit_l_max 13
_diffrn_reflns_limit_l_min -13
_diffrn_reflns_number 12719
_diffrn_reflns_point_group_measured_fraction_full 0.994
_diffrn_reflns_point_group_measured_fraction_max 0.990
_diffrn_reflns_theta_full 25.242
_diffrn_reflns_theta_max 27.534
_diffrn_reflns_theta_min 2.818
_diffrn_source_current 1.4
_diffrn_source_power 0.07
_diffrn_source_voltage 50.0
_diffrn_standards_number 0
_exptl_absorpt_coefficient_mu 0.091
_exptl_absorpt_correction_T_max 0.8621
_exptl_absorpt_correction_T_min 0.7748
_exptl_absorpt_correction_type multi-scan
_exptl_absorpt_process_details
;
SADABS-2016/2 (Bruker,2016/2) was used for absorption correction.
wR2(int) was 0.1631 before and 0.0885 after correction.
The Ratio of minimum to maximum transmission is 0.8987.
The \l/2 correction factor is Not present.
;
_exptl_crystal_density_diffrn 1.412
_exptl_crystal_description block
_exptl_crystal_F_000 340
_exptl_crystal_size_max 0.15
_exptl_crystal_size_mid 0.13
_exptl_crystal_size_min 0.08
_refine_diff_density_max 0.270
_refine_diff_density_min -0.298
_refine_diff_density_rms 0.058
_refine_ls_extinction_method none
_refine_ls_goodness_of_fit_ref 1.019
_refine_ls_hydrogen_treatment constr
_refine_ls_matrix_type full
_refine_ls_number_parameters 228
_refine_ls_number_reflns 12719
_refine_ls_number_restraints 0
_refine_ls_restrained_S_all 1.019
_refine_ls_R_factor_all 0.1226
_refine_ls_R_factor_gt 0.0700
_refine_ls_shift/su_max 0.000
_refine_ls_shift/su_mean 0.000
_refine_ls_structure_factor_coef Fsqd
_refine_ls_weighting_details 'w=1/[\s^2^(Fo^2^)+(0.0417P)^2^+0.3878P] where P=(Fo^2^+2Fc^2^)/3'
_refine_ls_weighting_scheme calc
_refine_ls_wR_factor_gt 0.1546
_refine_ls_wR_factor_ref 0.1862
_reflns_Friedel_coverage 0.000
_reflns_number_gt 7410
_reflns_number_total 12719
_reflns_threshold_expression 'I > 2\s(I)'
_cod_data_source_file d3nj00698k2.cif
_cod_data_source_block mo_20211223_ny_cn3_0m
_cod_depositor_comments 'Adding full bibliography for 7062387--7062388.cif.'
_cod_database_code 7062388
_shelx_shelxl_version_number 2018/3
_shelx_space_group_comment
;
The symmetry employed for this shelxl refinement is uniquely defined
by the following loop, which should always be used as a source of
symmetry information in preference to the above space-group names.
They are only intended as comments.
;
_shelx_estimated_absorpt_t_max 0.993
_shelx_estimated_absorpt_t_min 0.987
_olex2_refinement_description
;
1. Fixed Uiso
 At 1.2 times of:
  All C(H) groups, All C(H,H) groups
 At 1.5 times of:
  All C(H,H,H) groups
2.a Secondary CH2 refined with riding coordinates:
 C2(H2a,H2b), C3(H3a,H3b)
2.b Aromatic/amide H refined with riding coordinates:
 C7(H7), C8(H8), C11(H11), C12(H12), C14(H14), C15(H15), C21(H21), C22(H22)
2.c Idealised Me refined as rotating group:
 C1(H1a,H1b,H1c)
;
_olex2_submission_special_instructions 'No special instructions were received'

loop_
_space_group_symop_operation_xyz
'x, y, z'
'-x, -y, -z'

loop_
_atom_site_label
_atom_site_type_symbol
_atom_site_fract_x
_atom_site_fract_y
_atom_site_fract_z
_atom_site_U_iso_or_equiv
_atom_site_adp_type
_atom_site_occupancy
_atom_site_site_symmetry_order
_atom_site_calc_flag
_atom_site_refinement_flags_posn
_atom_site_refinement_flags_adp
_atom_site_refinement_flags_occupancy
_atom_site_disorder_assembly
_atom_site_disorder_group
O1 O 0.6545(3) 0.6611(2) 0.1190(2) 0.0429(6) Uani 1 1 d . . . . .
O2 O 0.6750(3) 0.8753(2) 0.4806(2) 0.0392(6) Uani 1 1 d . . . . .
N1 N 0.6736(3) 0.7646(2) 0.2995(2) 0.0301(6) Uani 1 1 d . . . . .
C1 C 0.6615(5) 1.0873(3) 0.0864(3) 0.0466(9) Uani 1 1 d . . . . .
H1A H 0.738305 1.045052 0.005779 0.070 Uiso 1 1 calc R U . . .
H1B H 0.736037 1.135735 0.125600 0.070 Uiso 1 1 calc R U . . .
H1C H 0.557578 1.150690 0.065649 0.070 Uiso 1 1 calc R U . . .
C2 C 0.5876(4) 0.9793(3) 0.1830(3) 0.0366(7) Uani 1 1 d . . . . .
H2A H 0.511801 1.022144 0.264912 0.044 Uiso 1 1 calc R U . . .
H2B H 0.506914 0.933862 0.145087 0.044 Uiso 1 1 calc R U . . .
C3 C 0.7425(4) 0.8759(3) 0.2148(3) 0.0347(7) Uani 1 1 d . . . . .
H3A H 0.824420 0.839004 0.132133 0.042 Uiso 1 1 calc R U . . .
H3B H 0.816883 0.920372 0.259460 0.042 Uiso 1 1 calc R U . . .
C4 C 0.6349(4) 0.6585(3) 0.2372(3) 0.0306(7) Uani 1 1 d . . . . .
C5 C 0.6427(4) 0.7771(3) 0.4354(3) 0.0290(6) Uani 1 1 d . . . . .
C6 C 0.5694(3) 0.6644(3) 0.5183(3) 0.0261(6) Uani 1 1 d . . . . .
C7 C 0.5369(4) 0.6694(3) 0.6529(3) 0.0303(7) Uani 1 1 d . . . . .
H7 H 0.561399 0.744467 0.691739 0.036 Uiso 1 1 calc R U . . .
C8 C 0.4676(4) 0.5641(3) 0.7328(3) 0.0301(6) Uani 1 1 d . . . . .
H8 H 0.444663 0.568854 0.825480 0.036 Uiso 1 1 calc R U . . .
C9 C 0.5351(3) 0.5538(3) 0.4593(3) 0.0245(6) Uani 1 1 d . . . . .
C10 C 0.4328(3) 0.4544(3) 0.6781(3) 0.0263(6) Uani 1 1 d . . . . .
C11 C 0.9733(4) 0.2226(3) 0.2907(4) 0.0448(8) Uani 1 1 d . . . . .
H11 H 0.954048 0.138773 0.265022 0.054 Uiso 1 1 calc R U . . .
C12 C 1.0403(4) 0.3118(4) 0.1971(3) 0.0465(8) Uani 1 1 d . . . . .
H12 H 1.066973 0.289142 0.107393 0.056 Uiso 1 1 calc R U . . .
C13 C 1.0714(4) 0.4384(3) 0.2302(3) 0.0355(7) Uani 1 1 d . . . . .
C14 C 1.1413(4) 0.5345(4) 0.1353(3) 0.0453(9) Uani 1 1 d . . . . .
H14 H 1.166836 0.515076 0.044783 0.054 Uiso 1 1 calc R U . . .
C15 C 1.1727(4) 0.6535(3) 0.1709(3) 0.0436(9) Uani 1 1 d . . . . .
H15 H 1.219016 0.715552 0.104456 0.052 Uiso 1 1 calc R U . . .
C16 C 1.1383(4) 0.6881(3) 0.3042(3) 0.0346(7) Uani 1 1 d . . . . .
C17 C 1.0692(3) 0.5943(3) 0.4023(3) 0.0267(6) Uani 1 1 d . . . . .
C18 C 1.0343(3) 0.4696(3) 0.3647(3) 0.0268(6) Uani 1 1 d . . . . .
C19 C 1.0349(3) 0.6248(3) 0.5372(3) 0.0268(6) Uani 1 1 d . . . . .
C20 C 1.0687(4) 0.7487(3) 0.5738(3) 0.0345(7) Uani 1 1 d . . . . .
C21 C 1.1414(4) 0.8400(3) 0.4734(4) 0.0430(9) Uani 1 1 d . . . . .
H21 H 1.167574 0.922696 0.496439 0.052 Uiso 1 1 calc R U . . .
C22 C 1.1735(4) 0.8093(3) 0.3447(4) 0.0424(9) Uani 1 1 d . . . . .
H22 H 1.221500 0.872066 0.279718 0.051 Uiso 1 1 calc R U . . .

loop_
_atom_site_aniso_label
_atom_site_aniso_U_11
_atom_site_aniso_U_22
_atom_site_aniso_U_33
_atom_site_aniso_U_23
_atom_site_aniso_U_13
_atom_site_aniso_U_12
O1 0.0558(14) 0.0387(12) 0.0303(12) 0.0038(10) 0.0001(10) -0.0134(10)
O2 0.0465(13) 0.0264(11) 0.0481(14) 0.0029(10) -0.0128(11) -0.0144(9)
N1 0.0294(12) 0.0264(12) 0.0334(14) 0.0071(10) -0.0041(11) -0.0088(9)
C1 0.064(2) 0.0394(18) 0.0414(19) 0.0130(15) -0.0179(17) -0.0188(16)
C2 0.0420(18) 0.0310(16) 0.0377(17) 0.0084(13) -0.0106(14) -0.0105(13)
C3 0.0359(16) 0.0307(16) 0.0369(17) 0.0101(13) -0.0045(14) -0.0139(12)
C4 0.0285(15) 0.0272(15) 0.0325(16) 0.0021(12) -0.0005(13) -0.0050(11)
C5 0.0239(14) 0.0224(14) 0.0404(17) 0.0046(12) -0.0082(13) -0.0036(11)
C6 0.0223(14) 0.0209(13) 0.0340(15) 0.0019(11) -0.0068(12) -0.0017(10)
C7 0.0324(16) 0.0233(14) 0.0357(16) -0.0030(12) -0.0078(13) -0.0048(11)
C8 0.0316(15) 0.0272(15) 0.0292(15) -0.0009(12) -0.0055(12) -0.0009(11)
C9 0.0197(12) 0.0206(13) 0.0311(15) 0.0006(11) -0.0040(11) -0.0010(10)
C10 0.0229(14) 0.0232(14) 0.0303(15) 0.0011(11) -0.0037(11) -0.0014(10)
C11 0.0432(19) 0.0361(18) 0.061(2) -0.0193(16) -0.0230(18) -0.0008(14)
C12 0.0429(19) 0.057(2) 0.0411(19) -0.0194(17) -0.0145(16) 0.0023(16)
C13 0.0282(15) 0.0424(18) 0.0336(16) -0.0053(14) -0.0066(13) 0.0006(13)
C14 0.0396(18) 0.062(2) 0.0275(17) 0.0041(16) -0.0029(14) 0.0023(16)
C15 0.0363(18) 0.051(2) 0.0356(18) 0.0187(16) -0.0002(14) -0.0061(15)
C16 0.0212(14) 0.0359(16) 0.0425(18) 0.0120(14) -0.0042(13) -0.0029(12)
C17 0.0212(13) 0.0250(14) 0.0319(15) 0.0040(11) -0.0047(12) -0.0026(10)
C18 0.0202(13) 0.0302(14) 0.0273(14) -0.0007(12) -0.0025(11) -0.0015(11)
C19 0.0186(13) 0.0259(14) 0.0353(16) -0.0002(12) -0.0064(12) -0.0021(10)
C20 0.0250(15) 0.0258(15) 0.054(2) -0.0041(14) -0.0135(14) -0.0015(11)
C21 0.0311(17) 0.0229(15) 0.077(3) 0.0008(16) -0.0164(17) -0.0067(12)
C22 0.0288(16) 0.0309(17) 0.065(2) 0.0191(16) -0.0089(16) -0.0098(13)

loop_
_atom_type_symbol
_atom_type_description
_atom_type_scat_dispersion_real
_atom_type_scat_dispersion_imag
_atom_type_scat_source
C C 0.0033 0.0016 'International Tables Vol C Tables 4.2.6.8 and 6.1.1.4'
H H 0.0000 0.0000 'International Tables Vol C Tables 4.2.6.8 and 6.1.1.4'
N N 0.0061 0.0033 'International Tables Vol C Tables 4.2.6.8 and 6.1.1.4'
O O 0.0106 0.0060 'International Tables Vol C Tables 4.2.6.8 and 6.1.1.4'

loop_
_geom_angle_atom_site_label_1
_geom_angle_atom_site_label_2
_geom_angle_atom_site_label_3
_geom_angle
_geom_angle_site_symmetry_1
_geom_angle_site_symmetry_3
_geom_angle_publ_flag
C4 N1 C3 117.0(2) . . ?
C4 N1 C5 125.4(2) . . ?
C5 N1 C3 117.5(2) . . ?
H1A C1 H1B 109.5 . . ?
H1A C1 H1C 109.5 . . ?
H1B C1 H1C 109.5 . . ?
C2 C1 H1A 109.5 . . ?
C2 C1 H1B 109.5 . . ?
C2 C1 H1C 109.5 . . ?
C1 C2 H2A 109.3 . . ?
C1 C2 H2B 109.3 . . ?
H2A C2 H2B 107.9 . . ?
C3 C2 C1 111.7(3) . . ?
C3 C2 H2A 109.3 . . ?
C3 C2 H2B 109.3 . . ?
N1 C3 C2 112.4(2) . . ?
N1 C3 H3A 109.1 . . ?
N1 C3 H3B 109.1 . . ?
C2 C3 H3A 109.1 . . ?
C2 C3 H3B 109.1 . . ?
H3A C3 H3B 107.9 . . ?
O1 C4 N1 120.6(2) . . ?
O1 C4 C10 122.2(3) . 2_666 ?
N1 C4 C10 117.2(3) . 2_666 ?
O2 C5 N1 120.7(2) . . ?
O2 C5 C6 123.0(3) . . ?
N1 C5 C6 116.3(2) . . ?
C7 C6 C5 119.5(3) . . ?
C7 C6 C9 120.5(2) . . ?
C9 C6 C5 120.0(3) . . ?
C6 C7 H7 119.8 . . ?
C6 C7 C8 120.3(3) . . ?
C8 C7 H7 119.8 . . ?
C7 C8 H8 119.7 . . ?
C10 C8 C7 120.6(3) . . ?
C10 C8 H8 119.7 . . ?
C6 C9 C9 119.2(3) . 2_666 ?
C6 C9 C10 121.9(2) . 2_666 ?
C10 C9 C9 118.9(3) 2_666 2_666 ?
C8 C10 C4 120.4(3) . 2_666 ?
C8 C10 C9 120.4(2) . 2_666 ?
C9 C10 C4 119.1(3) 2_666 2_666 ?
C12 C11 H11 119.2 . . ?
C12 C11 C20 121.6(3) . 2_766 ?
C20 C11 H11 119.2 2_766 . ?
C11 C12 H12 119.3 . . ?
C11 C12 C13 121.4(3) . . ?
C13 C12 H12 119.3 . . ?
C12 C13 C14 123.1(3) . . ?
C18 C13 C12 118.6(3) . . ?
C18 C13 C14 118.2(3) . . ?
C13 C14 H14 119.3 . . ?
C15 C14 C13 121.4(3) . . ?
C15 C14 H14 119.3 . . ?
C14 C15 H15 119.0 . . ?
C14 C15 C16 122.0(3) . . ?
C16 C15 H15 119.0 . . ?
C15 C16 C17 118.3(3) . . ?
C22 C16 C15 123.5(3) . . ?
C22 C16 C17 118.2(3) . . ?
C16 C17 C18 119.7(3) . . ?
C16 C17 C19 119.9(3) . . ?
C19 C17 C18 120.4(2) . . ?
C13 C18 C17 120.3(3) . . ?
C13 C18 C19 119.8(3) . 2_766 ?
C19 C18 C17 119.8(3) 2_766 . ?
C17 C19 C18 119.7(2) . 2_766 ?
C20 C19 C17 120.1(3) . . ?
C20 C19 C18 120.1(3) . 2_766 ?
C11 C20 C21 122.8(3) 2_766 . ?
C19 C20 C11 118.4(3) . 2_766 ?
C19 C20 C21 118.8(3) . . ?
C20 C21 H21 119.8 . . ?
C22 C21 C20 120.4(3) . . ?
C22 C21 H21 119.8 . . ?
C16 C22 H22 118.7 . . ?
C21 C22 C16 122.6(3) . . ?
C21 C22 H22 118.7 . . ?

loop_
_geom_bond_atom_site_label_1
_geom_bond_atom_site_label_2
_geom_bond_distance
_geom_bond_site_symmetry_2
_geom_bond_publ_flag
O1 C4 1.215(3) . ?
O2 C5 1.212(3) . ?
N1 C3 1.475(3) . ?
N1 C4 1.398(4) . ?
N1 C5 1.401(4) . ?
C1 H1A 0.9800 . ?
C1 H1B 0.9800 . ?
C1 H1C 0.9800 . ?
C1 C2 1.525(4) . ?
C2 H2A 0.9900 . ?
C2 H2B 0.9900 . ?
C2 C3 1.511(4) . ?
C3 H3A 0.9900 . ?
C3 H3B 0.9900 . ?
C4 C10 1.484(4) 2_666 ?
C5 C6 1.489(4) . ?
C6 C7 1.378(4) . ?
C6 C9 1.403(4) . ?
C7 H7 0.9500 . ?
C7 C8 1.405(4) . ?
C8 H8 0.9500 . ?
C8 C10 1.373(4) . ?
C9 C9 1.432(5) 2_666 ?
C9 C10 1.411(4) 2_666 ?
C11 H11 0.9500 . ?
C11 C12 1.355(5) . ?
C11 C20 1.421(5) 2_766 ?
C12 H12 0.9500 . ?
C12 C13 1.419(5) . ?
C13 C14 1.419(4) . ?
C13 C18 1.419(4) . ?
C14 H14 0.9500 . ?
C14 C15 1.358(5) . ?
C15 H15 0.9500 . ?
C15 C16 1.418(5) . ?
C16 C17 1.419(4) . ?
C16 C22 1.410(4) . ?
C17 C18 1.429(4) . ?
C17 C19 1.423(4) . ?
C18 C19 1.425(4) 2_766 ?
C19 C20 1.414(4) . ?
C20 C21 1.425(4) . ?
C21 H21 0.9500 . ?
C21 C22 1.362(5) . ?
C22 H22 0.9500 . ?

loop_
_geom_torsion_atom_site_label_1
_geom_torsion_atom_site_label_2
_geom_torsion_atom_site_label_3
_geom_torsion_atom_site_label_4
_geom_torsion
_geom_torsion_site_symmetry_1
_geom_torsion_site_symmetry_2
_geom_torsion_site_symmetry_3
_geom_torsion_site_symmetry_4
_geom_torsion_publ_flag
O2 C5 C6 C7 -0.5(4) . . . . ?
O2 C5 C6 C9 180.0(2) . . . . ?
N1 C5 C6 C7 179.6(2) . . . . ?
N1 C5 C6 C9 0.0(3) . . . . ?
C1 C2 C3 N1 -175.2(3) . . . . ?
C3 N1 C4 O1 -1.4(4) . . . . ?
C3 N1 C4 C10 179.5(2) . . . 2_666 ?
C3 N1 C5 O2 -1.2(4) . . . . ?
C3 N1 C5 C6 178.7(2) . . . . ?
C4 N1 C3 C2 84.7(3) . . . . ?
C4 N1 C5 O2 -177.5(2) . . . . ?
C4 N1 C5 C6 2.5(4) . . . . ?
C5 N1 C3 C2 -91.8(3) . . . . ?
C5 N1 C4 O1 174.8(3) . . . . ?
C5 N1 C4 C10 -4.3(4) . . . 2_666 ?
C5 C6 C7 C8 180.0(2) . . . . ?
C5 C6 C9 C9 179.9(3) . . . 2_666 ?
C5 C6 C9 C10 -0.4(4) . . . 2_666 ?
C6 C7 C8 C10 0.5(4) . . . . ?
C7 C6 C9 C9 0.3(4) . . . 2_666 ?
C7 C6 C9 C10 -179.9(3) . . . 2_666 ?
C7 C8 C10 C4 178.1(3) . . . 2_666 ?
C7 C8 C10 C9 -0.4(4) . . . 2_666 ?
C9 C6 C7 C8 -0.5(4) . . . . ?
C11 C12 C13 C14 180.0(3) . . . . ?
C11 C12 C13 C18 1.2(4) . . . . ?
C11 C20 C21 C22 -177.8(3) 2_766 . . . ?
C12 C13 C14 C15 -178.7(3) . . . . ?
C12 C13 C18 C17 178.1(3) . . . . ?
C12 C13 C18 C19 -0.8(4) . . . 2_766 ?
C13 C14 C15 C16 0.3(5) . . . . ?
C14 C13 C18 C17 -0.7(4) . . . . ?
C14 C13 C18 C19 -179.6(3) . . . 2_766 ?
C14 C15 C16 C17 0.0(4) . . . . ?
C14 C15 C16 C22 178.4(3) . . . . ?
C15 C16 C17 C18 -0.7(4) . . . . ?
C15 C16 C17 C19 179.3(2) . . . . ?
C15 C16 C22 C21 -179.3(3) . . . . ?
C16 C17 C18 C13 1.0(4) . . . . ?
C16 C17 C18 C19 179.9(2) . . . 2_766 ?
C16 C17 C19 C18 -179.9(2) . . . 2_766 ?
C16 C17 C19 C20 0.3(4) . . . . ?
C17 C16 C22 C21 -0.9(4) . . . . ?
C17 C19 C20 C11 177.8(2) . . . 2_766 ?
C17 C19 C20 C21 -1.5(4) . . . . ?
C18 C13 C14 C15 0.0(4) . . . . ?
C18 C17 C19 C18 0.1(4) . . . 2_766 ?
C18 C17 C19 C20 -179.6(2) . . . . ?
C18 C19 C20 C11 -1.9(4) 2_766 . . 2_766 ?
C18 C19 C20 C21 178.8(2) 2_766 . . . ?
C19 C17 C18 C13 -179.0(2) . . . . ?
C19 C17 C18 C19 -0.1(4) . . . 2_766 ?
C19 C20 C21 C22 1.5(4) . . . . ?
C20 C11 C12 C13 -0.1(5) 2_766 . . . ?
C20 C21 C22 C16 -0.3(4) . . . . ?
C22 C16 C17 C18 -179.2(2) . . . . ?
C22 C16 C17 C19 0.9(4) . . . . ?

loop_
_twin_individual_id
_twin_individual_mass_fraction_refined
1 0.771(7)
2 0.229(7)
